data_4503402
loop_
_publ_author_name
'Huang, Xue-Feng'
'Fu, Da-Wei'
'Xiong, Ren-Gen'

_publ_section_title
;
 Copper(I) Bromide-Mediated Coupling of Imidazoles. Trapping and X-Ray
 Crystal Structures of the Reaction Intermediates
;
_journal_issue 6
_journal_name_full 'Crystal Growth &amp; Design'
_journal_page_first 1795
_journal_page_last 1797
_journal_paper_doi 10.1021/cg701085c
_journal_volume 8
_journal_year 2008
_chemical_formula_sum 'C21 H19 Br Cu N3 O4'
_chemical_formula_weight 520.84
_chemical_name_systematic ?
_space_group_IT_number 61
_symmetry_cell_setting orthorhombic
_symmetry_space_group_name_Hall '-P 2ac 2ab'
_symmetry_space_group_name_H-M 'P b c a'
_atom_sites_solution_hydrogens geom
_atom_sites_solution_primary direct
_atom_sites_solution_secondary difmap
_audit_creation_method SHELXL-97
_cell_angle_alpha 90.00
_cell_angle_beta 90.00
_cell_angle_gamma 90.00
_cell_formula_units_Z 8
_cell_length_a 7.5923(17)
_cell_length_b 18.203(4)
_cell_length_c 30.102(7)
_cell_measurement_temperature 293(2)
_cell_volume 4160.2(16)
_computing_structure_refinement 'SHELXL-97 (Sheldrick, 1997)'
_computing_structure_solution 'SHELXS-97 (Sheldrick, 1990)'
_diffrn_ambient_temperature 293(2)
_diffrn_measured_fraction_theta_full 0.986
_diffrn_measured_fraction_theta_max 0.986
_diffrn_radiation_monochromator graphite
_diffrn_radiation_source 'fine-focus sealed tube'
_diffrn_radiation_type MoK\a
_diffrn_radiation_wavelength 0.71073
_diffrn_reflns_av_R_equivalents 0.0993
_diffrn_reflns_av_sigmaI/netI 0.1034
_diffrn_reflns_limit_h_max 10
_diffrn_reflns_limit_h_min -10
_diffrn_reflns_limit_k_max 9
_diffrn_reflns_limit_k_min -24
_diffrn_reflns_limit_l_max 40
_diffrn_reflns_limit_l_min -39
_diffrn_reflns_number 24455
_diffrn_reflns_theta_full 28.33
_diffrn_reflns_theta_max 28.33
_diffrn_reflns_theta_min 2.24
_exptl_absorpt_coefficient_mu 3.004
_exptl_crystal_density_diffrn 1.663
_exptl_crystal_density_method 'not measured'
_exptl_crystal_F_000 2096
_refine_diff_density_max 0.593
_refine_diff_density_min -0.584
_refine_diff_density_rms 0.076
_refine_ls_extinction_method none
_refine_ls_goodness_of_fit_ref 0.702
_refine_ls_hydrogen_treatment mixed
_refine_ls_matrix_type full
_refine_ls_number_parameters 271
_refine_ls_number_reflns 5109
_refine_ls_number_restraints 0
_refine_ls_restrained_S_all 0.702
_refine_ls_R_factor_all 0.1023
_refine_ls_R_factor_gt 0.0382
_refine_ls_shift/su_max 0.000
_refine_ls_shift/su_mean 0.000
_refine_ls_structure_factor_coef Fsqd
_refine_ls_weighting_details 'calc w=1/[\s^2^(Fo^2^)+(0.0500P)^2^+0.0000P] where P=(Fo^2^+2Fc^2^)/3'
_refine_ls_weighting_scheme calc
_refine_ls_wR_factor_gt 0.0807
_refine_ls_wR_factor_ref 0.0973
_reflns_number_gt 2386
_reflns_number_total 5109
_reflns_threshold_expression >2sigma(I)
_cod_data_source_file cg701085c-file002.cif
_cod_data_source_block 3
_cod_depositor_comments
;
The following automatic conversions were performed:

'_symmetry_cell_setting' value 'Orthorhombic' changed to
'orthorhombic' according to
/home/saulius/struct/CIF-dictionaries/cif_core.dic dictionary named
'cif_core.dic' version 2.4.1 from 2010-06-29.

Automatic conversion script
Id: cif_fix_values 1715 2011-07-08 13:25:40Z adriana 
;
_cod_original_sg_symbol_H-M Pbca
_cod_database_code 4503402

loop_
_symmetry_equiv_pos_as_xyz
'x, y, z'
'-x+1/2, -y, z+1/2'
'-x, y+1/2, -z+1/2'
'x+1/2, -y+1/2, -z'
'-x, -y, -z'
'x-1/2, y, -z-1/2'
'x, -y-1/2, z-1/2'
'-x-1/2, y-1/2, z'

loop_
_atom_site_label
_atom_site_type_symbol
_atom_site_fract_x
_atom_site_fract_y
_atom_site_fract_z
_atom_site_U_iso_or_equiv
_atom_site_adp_type
_atom_site_occupancy
_atom_site_symmetry_multiplicity
_atom_site_calc_flag
_atom_site_refinement_flags
Br1 Br 0.35251(4) 0.04080(2) 0.244513(13) 0.05140(14) Uani 1 1 d .
Cu2 Cu 0.09454(6) 0.10632(2) 0.221986(14) 0.05021(15) Uani 1 1 d .
N3 N 0.0626(3) 0.19429(15) 0.18638(8) 0.0354(6) Uani 1 1 d .
N2 N -0.0073(3) 0.30503(15) 0.16341(8) 0.0369(7) Uani 1 1 d .
H2A H -0.0400 0.3503 0.1640 0.044 Uiso 1 1 calc R
C21 C 0.0165(4) 0.26113(19) 0.19918(10) 0.0337(8) Uani 1 1 d .
C20 C 0.0233(4) 0.2665(2) 0.32294(11) 0.0390(8) Uani 1 1 d .
C19 C -0.0091(4) 0.28552(17) 0.24524(10) 0.0328(8) Uani 1 1 d .
C18 C 0.0493(4) 0.24294(19) 0.28033(10) 0.0377(8) Uani 1 1 d .
H18A H 0.1058 0.1985 0.2750 0.045 Uiso 1 1 calc R
N1 N 0.0843(4) 0.2188(2) 0.35960(11) 0.0547(9) Uani 1 1 d .
C17 C -0.0917(4) 0.3527(2) 0.25541(11) 0.0425(9) Uani 1 1 d .
H17A H -0.1319 0.3826 0.2325 0.051 Uiso 1 1 calc R
C16 C 0.0300(4) 0.26462(19) 0.12598(10) 0.0379(8) Uani 1 1 d .
C15 C 0.1002(4) 0.12836(19) 0.11422(11) 0.0401(8) Uani 1 1 d .
C14 C -0.0140(5) 0.1112(2) 0.07970(12) 0.0544(10) Uani 1 1 d .
H14A H -0.1051 0.1434 0.0726 0.065 Uiso 1 1 calc R
C13 C 0.0695(4) 0.19542(19) 0.14043(10) 0.0380(8) Uani 1 1 d .
O2 O 0.1476(4) 0.15955(18) 0.35041(9) 0.0752(9) Uani 1 1 d .
C12 C -0.1135(4) 0.3745(2) 0.29893(12) 0.0494(10) Uani 1 1 d .
H12A H -0.1681 0.4191 0.3050 0.059 Uiso 1 1 calc R
C11 C 0.0274(5) 0.29700(19) 0.08079(11) 0.0426(9) Uani 1 1 d .
O1 O 0.0684(4) 0.24115(18) 0.39753(9) 0.0856(10) Uani 1 1 d .
C10 C 0.1544(6) 0.2773(2) 0.05025(12) 0.0632(12) Uani 1 1 d .
H10A H 0.2424 0.2444 0.0583 0.076 Uiso 1 1 calc R
C9 C -0.0560(4) 0.3317(2) 0.33327(12) 0.0466(9) Uani 1 1 d .
H9A H -0.0704 0.3464 0.3626 0.056 Uiso 1 1 calc R
C8 C -0.0987(7) 0.3765(3) 0.02602(15) 0.0820(15) Uani 1 1 d .
H8A H -0.1843 0.4106 0.0180 0.098 Uiso 1 1 calc R
C7 C 0.0059(6) 0.0473(2) 0.05585(13) 0.0724(13) Uani 1 1 d .
H7A H -0.0710 0.0365 0.0327 0.087 Uiso 1 1 calc R
C6 C 0.1394(7) -0.0002(2) 0.06626(15) 0.0750(14) Uani 1 1 d .
H6A H 0.1529 -0.0435 0.0503 0.090 Uiso 1 1 calc R
C5 C 0.2523(6) 0.0158(2) 0.09997(14) 0.0710(13) Uani 1 1 d .
H5A H 0.3427 -0.0167 0.1070 0.085 Uiso 1 1 calc R
C4 C 0.2335(5) 0.0796(2) 0.12366(12) 0.0522(10) Uani 1 1 d .
H4A H 0.3122 0.0901 0.1465 0.063 Uiso 1 1 calc R
C3 C 0.1519(6) 0.3061(2) 0.00780(13) 0.0765(14) Uani 1 1 d .
H3A H 0.2360 0.2915 -0.0129 0.092 Uiso 1 1 calc R
C2 C -0.0986(5) 0.3468(2) 0.06836(13) 0.0620(11) Uani 1 1 d .
H2B H -0.1849 0.3608 0.0886 0.074 Uiso 1 1 calc R
C1 C 0.0259(7) 0.3560(3) -0.00380(14) 0.0835(15) Uani 1 1 d .
H1A H 0.0255 0.3760 -0.0322 0.100 Uiso 1 1 calc R
O1W O -0.0964(4) 0.45624(15) 0.16459(9) 0.0733(8) Uani 1 1 d .
O2W O 0.2314(8) -0.0099(3) 0.35941(19) 0.185(2) Uani 1 1 d .

loop_
_atom_site_aniso_label
_atom_site_aniso_U_11
_atom_site_aniso_U_22
_atom_site_aniso_U_33
_atom_site_aniso_U_23
_atom_site_aniso_U_13
_atom_site_aniso_U_12
Br1 0.0370(2) 0.0536(3) 0.0636(3) -0.0058(2) -0.00755(18) 0.00131(18)
Cu2 0.0693(3) 0.0404(3) 0.0409(3) 0.0028(2) -0.0007(2) 0.0027(2)
N3 0.0339(15) 0.0424(17) 0.0297(15) -0.0004(14) 0.0010(12) -0.0029(13)
N2 0.0436(17) 0.0336(16) 0.0336(16) 0.0033(14) -0.0016(13) 0.0030(14)
C21 0.0346(19) 0.038(2) 0.0289(19) -0.0019(17) -0.0035(15) -0.0075(16)
C20 0.040(2) 0.048(2) 0.0287(19) 0.0079(18) -0.0041(15) -0.0049(18)
C19 0.0327(18) 0.035(2) 0.0304(18) 0.0002(16) -0.0010(14) -0.0053(15)
C18 0.038(2) 0.038(2) 0.037(2) 0.0014(18) -0.0044(16) -0.0066(16)
N1 0.055(2) 0.066(2) 0.043(2) 0.0043(19) -0.0036(16) -0.0052(19)
C17 0.046(2) 0.043(2) 0.039(2) 0.0050(18) 0.0010(16) -0.0004(18)
C16 0.041(2) 0.045(2) 0.0280(18) 0.0010(17) -0.0024(15) -0.0035(17)
C15 0.047(2) 0.041(2) 0.0316(18) -0.0010(16) 0.0020(16) 0.0001(18)
C14 0.070(3) 0.054(3) 0.039(2) -0.007(2) -0.010(2) 0.005(2)
C13 0.040(2) 0.041(2) 0.0330(19) 0.0014(17) -0.0033(15) -0.0038(17)
O2 0.094(2) 0.075(2) 0.0565(18) 0.0174(17) -0.0138(16) 0.0175(19)
C12 0.060(3) 0.043(2) 0.046(2) -0.0066(19) 0.0094(18) 0.0112(19)
C11 0.058(2) 0.040(2) 0.0303(19) 0.0030(17) -0.0043(17) -0.0046(19)
O1 0.114(3) 0.112(3) 0.0312(16) 0.0030(18) -0.0033(16) 0.016(2)
C10 0.080(3) 0.066(3) 0.043(2) 0.007(2) 0.012(2) 0.008(2)
C9 0.049(2) 0.057(3) 0.033(2) -0.0067(19) 0.0050(17) -0.003(2)
C8 0.121(4) 0.073(3) 0.052(3) 0.015(3) -0.018(3) 0.022(3)
C7 0.095(3) 0.075(3) 0.047(2) -0.020(2) -0.012(2) 0.008(3)
C6 0.112(4) 0.058(3) 0.055(3) -0.019(2) 0.004(3) 0.016(3)
C5 0.089(3) 0.062(3) 0.062(3) -0.003(2) 0.003(3) 0.027(3)
C4 0.055(2) 0.059(3) 0.043(2) -0.004(2) -0.0058(19) 0.011(2)
C3 0.105(4) 0.082(3) 0.043(3) 0.010(3) 0.021(2) -0.002(3)
C2 0.085(3) 0.061(3) 0.039(2) 0.003(2) -0.003(2) 0.009(2)
C1 0.141(5) 0.072(3) 0.037(3) 0.015(3) -0.010(3) -0.008(3)
O1W 0.109(2) 0.0495(18) 0.0613(18) 0.0078(15) -0.0102(16) 0.0115(17)
O2W 0.196(6) 0.171(5) 0.187(5) 0.009(4) 0.006(4) -0.021(4)

loop_
_atom_type_symbol
_atom_type_description
_atom_type_scat_dispersion_real
_atom_type_scat_dispersion_imag
_atom_type_scat_source
C C 0.0033 0.0016 'International Tables Vol C Tables 4.2.6.8 and 6.1.1.4'
H H 0.0000 0.0000 'International Tables Vol C Tables 4.2.6.8 and 6.1.1.4'
N N 0.0061 0.0033 'International Tables Vol C Tables 4.2.6.8 and 6.1.1.4'
O O 0.0106 0.0060 'International Tables Vol C Tables 4.2.6.8 and 6.1.1.4'
Cu Cu 0.3201 1.2651 'International Tables Vol C Tables 4.2.6.8 and 6.1.1.4'
Br Br -0.2901 2.4595 'International Tables Vol C Tables 4.2.6.8 and 6.1.1.4'

loop_
_geom_angle_atom_site_label_1
_geom_angle_atom_site_label_2
_geom_angle_atom_site_label_3
_geom_angle
_geom_angle_site_symmetry_3
Cu2 Br1 Cu2 119.74(3) 6_656
N3 Cu2 Br1 132.06(8) .
N3 Cu2 Br1 122.92(8) 6_556
Br1 Cu2 Br1 105.00(3) 6_556
C21 N3 C13 106.7(3) .
C21 N3 Cu2 129.1(2) .
C13 N3 Cu2 124.0(2) .
C21 N2 C16 108.0(3) .
C21 N2 H2A 126.0 .
C16 N2 H2A 126.0 .
N3 C21 N2 110.3(3) .
N3 C21 C19 126.0(3) .
N2 C21 C19 123.7(3) .
C18 C20 C9 123.4(3) .
C18 C20 N1 118.1(3) .
C9 C20 N1 118.6(3) .
C18 C19 C17 117.6(3) .
C18 C19 C21 120.6(3) .
C17 C19 C21 121.8(3) .
C20 C18 C19 119.6(3) .
C20 C18 H18A 120.2 .
C19 C18 H18A 120.2 .
O2 N1 O1 123.4(4) .
O2 N1 C20 118.5(3) .
O1 N1 C20 118.2(4) .
C12 C17 C19 120.7(3) .
C12 C17 H17A 119.6 .
C19 C17 H17A 119.6 .
C13 C16 N2 106.1(3) .
C13 C16 C11 131.4(3) .
N2 C16 C11 122.4(3) .
C4 C15 C14 118.0(3) .
C4 C15 C13 122.7(3) .
C14 C15 C13 119.2(3) .
C7 C14 C15 120.8(4) .
C7 C14 H14A 119.6 .
C15 C14 H14A 119.6 .
C16 C13 N3 108.9(3) .
C16 C13 C15 128.9(3) .
N3 C13 C15 121.9(3) .
C9 C12 C17 121.1(3) .
C9 C12 H12A 119.5 .
C17 C12 H12A 119.5 .
C2 C11 C10 118.5(3) .
C2 C11 C16 121.5(3) .
C10 C11 C16 119.9(3) .
C11 C10 C3 120.6(4) .
C11 C10 H10A 119.7 .
C3 C10 H10A 119.7 .
C12 C9 C20 117.6(3) .
C12 C9 H9A 121.2 .
C20 C9 H9A 121.2 .
C1 C8 C2 120.1(4) .
C1 C8 H8A 120.0 .
C2 C8 H8A 120.0 .
C14 C7 C6 119.8(4) .
C14 C7 H7A 120.1 .
C6 C7 H7A 120.1 .
C5 C6 C7 120.1(4) .
C5 C6 H6A 119.9 .
C7 C6 H6A 119.9 .
C4 C5 C6 120.3(4) .
C4 C5 H5A 119.9 .
C6 C5 H5A 119.9 .
C5 C4 C15 121.1(4) .
C5 C4 H4A 119.5 .
C15 C4 H4A 119.5 .
C1 C3 C10 119.9(4) .
C1 C3 H3A 120.0 .
C10 C3 H3A 120.0 .
C11 C2 C8 120.7(4) .
C11 C2 H2B 119.7 .
C8 C2 H2B 119.7 .
C3 C1 C8 120.2(4) .
C3 C1 H1A 119.9 .
C8 C1 H1A 119.9 .

loop_
_geom_bond_atom_site_label_1
_geom_bond_atom_site_label_2
_geom_bond_distance
_geom_bond_site_symmetry_2
Br1 Cu2 2.3913(7) .
Br1 Cu2 2.4116(7) 6_656
Cu2 N3 1.942(3) .
Cu2 Br1 2.4116(7) 6_556
N3 C21 1.323(4) .
N3 C13 1.384(4) .
N2 C21 1.353(4) .
N2 C16 1.375(4) .
N2 H2A 0.8600 .
C21 C19 1.469(4) .
C20 C18 1.367(4) .
C20 C9 1.367(5) .
C20 N1 1.479(4) .
C19 C18 1.383(4) .
C19 C17 1.407(4) .
C18 H18A 0.9300 .
N1 O2 1.213(4) .
N1 O1 1.218(4) .
C17 C12 1.379(5) .
C17 H17A 0.9300 .
C16 C13 1.366(4) .
C16 C11 1.483(4) .
C15 C4 1.376(4) .
C15 C14 1.389(5) .
C15 C13 1.472(5) .
C14 C7 1.375(5) .
C14 H14A 0.9300 .
C12 C9 1.366(5) .
C12 H12A 0.9300 .
C11 C2 1.370(5) .
C11 C10 1.379(5) .
C10 C3 1.381(5) .
C10 H10A 0.9300 .
C9 H9A 0.9300 .
C8 C1 1.357(6) .
C8 C2 1.384(5) .
C8 H8A 0.9300 .
C7 C6 1.369(6) .
C7 H7A 0.9300 .
C6 C5 1.360(6) .
C6 H6A 0.9300 .
C5 C4 1.370(5) .
C5 H5A 0.9300 .
C4 H4A 0.9300 .
C3 C1 1.364(6) .
C3 H3A 0.9300 .
C2 H2B 0.9300 .
C1 H1A 0.9300 .
O1W O2W 1.397(6) 3
O2W O1W 1.397(6) 3_545
